data_7042626
loop_
_publ_author_name
'Artem'ev, Alexander'
'Kashevskii, Alexey'
'Bogomyakov, Artem Stepanovich'
'Safronov, Alexander'
'Sutyrina, Anastasiya Sutyrina'
'Telezhkin, Anton'
'Sterkhova, Irina'

_publ_section_title
;
 Variable coordination of tris(2-pyridyl)phosphine and its oxide toward
 M(hfac)2: a metal-specifiable switching between the formation of mono-
 and bis-scorpionate complexes
;
_journal_name_full 'Dalton Trans.'
_journal_paper_doi 10.1039/C7DT00339K
_journal_year 2017
_chemical_formula_moiety 'C20 H15 F6 N3 Ni O4 P, C5 H F6 O2'
_chemical_formula_sum 'C25 H16 F12 N3 Ni O6 P'
_chemical_formula_weight 772.07
_chemical_melting_point 425
_chemical_name_systematic 'complex of tris(2-pyridyl)phosphine with nickel hexafluoroacetylacetonate'
_space_group_crystal_system orthorhombic
_space_group_IT_number 19
_space_group_name_Hall 'P 2ac 2ab'
_space_group_name_H-M_alt 'P 21 21 21'
_symmetry_space_group_name_Hall 'P 2ac 2ab'
_symmetry_space_group_name_H-M 'P 21 21 21'
_atom_sites_solution_hydrogens mixed
_atom_sites_solution_primary direct
_atom_sites_solution_secondary difmap
_audit_creation_method SHELXL-2013
_audit_update_record
;
2015-10-14 deposited with the CCDC.
2017-04-03 downloaded from the CCDC.
;
_cell_angle_alpha 90
_cell_angle_beta 90
_cell_angle_gamma 90
_cell_formula_units_Z 4
_cell_length_a 8.8330(8)
_cell_length_b 15.6509(15)
_cell_length_c 21.6876(17)
_cell_measurement_temperature 100(2)
_cell_volume 2998.2(5)
_computing_cell_refinement 'Bruker SAINT'
_computing_data_collection 'Bruker APEX2'
_computing_data_reduction 'Bruker SAINT'
_computing_molecular_graphics 'Bruker SHELXTL'
_computing_publication_material 'Bruker SHELXTL'
_computing_structure_refinement 'SHELXL-2013 (Sheldrick 2013)'
_computing_structure_solution 'SHELXS-97 (Sheldrick 2008)'
_diffrn_ambient_temperature 100(2)
_diffrn_measured_fraction_theta_full 0.999
_diffrn_measured_fraction_theta_max 0.998
_diffrn_measurement_device_type 'Bruker D8 VENTURE PHOTON 100 CMOS'
_diffrn_measurement_method '\f and \w scans'
_diffrn_radiation_type MoK\a
_diffrn_radiation_wavelength 0.71073
_diffrn_reflns_av_R_equivalents 0.0718
_diffrn_reflns_av_unetI/netI 0.0424
_diffrn_reflns_Laue_measured_fraction_full 0.999
_diffrn_reflns_Laue_measured_fraction_max 0.998
_diffrn_reflns_limit_h_max 12
_diffrn_reflns_limit_h_min -12
_diffrn_reflns_limit_k_max 22
_diffrn_reflns_limit_k_min -22
_diffrn_reflns_limit_l_max 30
_diffrn_reflns_limit_l_min -30
_diffrn_reflns_number 94343
_diffrn_reflns_point_group_measured_fraction_full 0.999
_diffrn_reflns_point_group_measured_fraction_max 0.998
_diffrn_reflns_theta_full 25.242
_diffrn_reflns_theta_max 30.112
_diffrn_reflns_theta_min 2.285
_exptl_absorpt_coefficient_mu 0.820
_exptl_absorpt_correction_T_max 0.902
_exptl_absorpt_correction_T_min 0.686
_exptl_absorpt_correction_type multi-scan
_exptl_crystal_colour blue
_exptl_crystal_density_diffrn 1.710
_exptl_crystal_description plate
_exptl_crystal_F_000 1544
_exptl_crystal_size_max 0.500
_exptl_crystal_size_mid 0.360
_exptl_crystal_size_min 0.130
_refine_diff_density_max 0.852
_refine_diff_density_min -0.325
_refine_diff_density_rms 0.068
_refine_ls_abs_structure_details
;
 Flack x determined using 3085 quotients [(I+)-(I-)]/[(I+)+(I-)]
 (Parsons and Flack (2004), Acta Cryst. A60, s61).
;
_refine_ls_abs_structure_Flack 0.014(4)
_refine_ls_extinction_method none
_refine_ls_goodness_of_fit_ref 1.049
_refine_ls_hydrogen_treatment mixed
_refine_ls_matrix_type full
_refine_ls_number_parameters 457
_refine_ls_number_reflns 8828
_refine_ls_number_restraints 0
_refine_ls_restrained_S_all 1.049
_refine_ls_R_factor_all 0.0470
_refine_ls_R_factor_gt 0.0348
_refine_ls_shift/su_max 0.001
_refine_ls_shift/su_mean 0.000
_refine_ls_structure_factor_coef Fsqd
_refine_ls_weighting_details 'w=1/[\s^2^(Fo^2^)+(0.0298P)^2^+1.4075P] where P=(Fo^2^+2Fc^2^)/3'
_refine_ls_weighting_scheme calc
_refine_ls_wR_factor_gt 0.0707
_refine_ls_wR_factor_ref 0.0746
_reflns_Friedel_coverage 0.793
_reflns_Friedel_fraction_full 1.000
_reflns_Friedel_fraction_max 0.998
_reflns_number_gt 7699
_reflns_number_total 8828
_reflns_threshold_expression 'I > 2\s(I)'
_cod_data_source_file c7dt00339k2.cif
_cod_data_source_block 1
_cod_database_code 7042626
_shelx_space_group_comment
;
The symmetry employed for this shelxl refinement is uniquely defined
by the following loop, which should always be used as a source of
symmetry information in preference to the above space-group names.
They are only intended as comments.
;
_shelx_estimated_absorpt_t_min 0.685
_shelx_estimated_absorpt_t_max 0.901
_shelxl_version_number 2013-3

loop_
_space_group_symop_operation_xyz
'x, y, z'
'x+1/2, -y+1/2, -z'
'-x, y+1/2, -z+1/2'
'-x+1/2, -y, z+1/2'

loop_
_atom_site_label
_atom_site_type_symbol
_atom_site_fract_x
_atom_site_fract_y
_atom_site_fract_z
_atom_site_U_iso_or_equiv
_atom_site_adp_type
_atom_site_occupancy
_atom_site_site_symmetry_order
_atom_site_calc_flag
_atom_site_refinement_flags_posn
_atom_site_refinement_flags_adp
_atom_site_refinement_flags_occupancy
_atom_site_disorder_assembly
_atom_site_disorder_group
Ni1 Ni 0.85478(4) 0.86531(2) 0.79545(2) 0.01128(8) Uani 1 1 d . . . A 1
P1 P 0.89879(8) 0.68473(4) 0.72432(3) 0.01180(13) Uani 1 1 d . . . B 1
O1 O 0.9172(3) 0.97951(13) 0.75935(9) 0.0190(4) Uani 1 1 d . . . A 1
H15 H 0.9418 0.9731 0.7232 0.029 Uiso 1 1 calc R U . A 1
O3 O 0.6553(2) 0.92306(12) 0.82009(8) 0.0155(4) Uani 1 1 d . . . A 1
F3 F 0.3902(2) 0.99203(15) 0.87375(12) 0.0454(6) Uani 1 1 d . . . C 1
F4 F 0.5066(2) 1.11247(13) 0.87811(11) 0.0438(6) Uani 1 1 d . . . D 1
F5 F 0.4680(3) 1.05284(15) 0.79148(10) 0.0446(6) Uani 1 1 d . . . E 1
F6 F 0.9902(3) 1.09118(13) 0.96291(9) 0.0363(5) Uani 1 1 d . . . F 1
F7 F 0.9644(3) 0.97219(13) 1.00931(8) 0.0345(5) Uani 1 1 d . . . G 1
F8 F 1.1430(2) 0.98884(17) 0.94448(10) 0.0502(7) Uani 1 1 d . . . H 1
F9 F -0.0976(3) 0.28345(14) 0.92386(11) 0.0486(6) Uani 1 1 d . . . I 1
F10 F -0.1250(4) 0.36782(19) 0.99996(10) 0.0762(10) Uani 1 1 d . . . J 1
F11 F -0.2884(3) 0.3654(2) 0.92944(15) 0.0702(9) Uani 1 1 d . . . K 1
F12 F 0.039(4) 0.6427(11) 1.0048(4) 0.082(6) Uani 0.44(4) 1 d . . P L 1
N3 N 0.7773(3) 0.74944(15) 0.82877(10) 0.0135(4) Uani 1 1 d . . . . .
O2 O 0.9412(2) 0.90676(12) 0.87843(8) 0.0155(4) Uani 1 1 d . . . . .
F1 F 0.0533(4) 0.71590(16) 0.92768(14) 0.0679(9) Uani 1 1 d . . . . .
O4 O -0.0549(3) 0.41597(15) 0.84597(9) 0.0264(5) Uani 1 1 d . . . . .
O5 O 0.0937(3) 0.57960(17) 0.84820(11) 0.0349(6) Uani 1 1 d . . . . .
N1 N 1.0628(3) 0.81151(15) 0.77497(10) 0.0139(4) Uani 1 1 d . . . . .
N2 N 0.7638(2) 0.83727(14) 0.70923(10) 0.0131(4) Uani 1 1 d . . . . .
O6 O 0.9151(2) 0.60307(12) 0.69067(8) 0.0176(4) Uani 1 1 d . . . . .
C1 C 1.1906(3) 0.85184(19) 0.78982(13) 0.0195(6) Uani 1 1 d . . . . .
H1 H 1.1844 0.9032 0.8112 0.023 Uiso 1 1 calc R U . . .
C2 C 1.3325(3) 0.8203(2) 0.77461(15) 0.0271(7) Uani 1 1 d . . . . .
H2 H 1.4196 0.8496 0.7861 0.033 Uiso 1 1 calc R U . . .
C3 C 1.3422(4) 0.7448(2) 0.74230(16) 0.0297(7) Uani 1 1 d . . . . .
H3 H 1.4362 0.7229 0.7312 0.036 Uiso 1 1 calc R U . . .
C4 C 1.2114(3) 0.7019(2) 0.72659(15) 0.0225(6) Uani 1 1 d . . . . .
H12 H 1.2153 0.6505 0.7051 0.027 Uiso 1 1 calc R U . . .
C5 C 1.0747(3) 0.73739(18) 0.74369(12) 0.0144(5) Uani 1 1 d . . . . .
C6 C 0.7933(3) 0.76276(17) 0.68055(12) 0.0119(5) Uani 1 1 d . . . . .
C7 C 0.6862(3) 0.89668(18) 0.67836(13) 0.0182(6) Uani 1 1 d . . . . .
H7 H 0.6646 0.9483 0.6977 0.022 Uiso 1 1 calc R U . . .
C8 C 0.6367(4) 0.88370(18) 0.61828(13) 0.0226(6) Uani 1 1 d . . . . .
H6 H 0.5836 0.9264 0.5977 0.027 Uiso 1 1 calc R U . . .
C9 C 0.6670(4) 0.8071(2) 0.58931(13) 0.0219(6) Uani 1 1 d . . . . .
H5 H 0.6339 0.7973 0.5492 0.026 Uiso 1 1 calc R U . . .
C10 C 0.7478(3) 0.74485(18) 0.62101(13) 0.0162(5) Uani 1 1 d . . . . .
H4 H 0.7705 0.6927 0.6027 0.019 Uiso 1 1 calc R U . . .
C11 C 0.7983(3) 0.67600(16) 0.79679(12) 0.0127(5) Uani 1 1 d . . . . .
C12 C 0.7042(3) 0.74463(19) 0.88284(13) 0.0203(6) Uani 1 1 d . . . . .
H8 H 0.6893 0.7945 0.9053 0.024 Uiso 1 1 calc R U . . .
C13 C 0.6502(4) 0.6688(2) 0.90652(13) 0.0256(6) Uani 1 1 d . . . . .
H9 H 0.5995 0.6679 0.9441 0.031 Uiso 1 1 calc R U . . .
C14 C 0.6723(4) 0.59391(19) 0.87379(13) 0.0227(6) Uani 1 1 d . . . . .
H11 H 0.6373 0.5421 0.8891 0.027 Uiso 1 1 calc R U . . .
C15 C 0.7476(3) 0.59756(19) 0.81763(13) 0.0177(6) Uani 1 1 d . . . . .
H10 H 0.7635 0.5483 0.7945 0.021 Uiso 1 1 calc R U . . .
C16 C 0.8953(3) 0.97317(18) 0.90463(11) 0.0144(5) Uani 1 1 d . . . . .
C17 C 0.7607(3) 1.01751(18) 0.89511(12) 0.0164(5) Uani 1 1 d . . . . .
H13 H 0.7437 1.0682 0.9164 0.020 Uiso 1 1 calc R U . . .
C18 C 0.6520(3) 0.98787(17) 0.85466(11) 0.0147(5) Uani 1 1 d . . . . .
C19 C 0.5030(3) 1.0366(2) 0.85043(15) 0.0232(6) Uani 1 1 d . . . . .
C20 C 1.0011(3) 1.0064(2) 0.95538(13) 0.0200(6) Uani 1 1 d . . . . .
C21 C -0.1387(5) 0.3620(2) 0.93965(15) 0.0355(8) Uani 1 1 d . . . . .
C22 C -0.0565(4) 0.4306(2) 0.90238(13) 0.0237(7) Uani 1 1 d . . . . .
C23 C 0.0015(4) 0.5006(2) 0.93422(14) 0.0296(8) Uani 1 1 d . . . . .
H14 H -0.0056 0.5017 0.9770 0.036 Uiso 1 1 calc R U . . .
C24 C 0.0704(4) 0.5696(2) 0.90392(15) 0.0305(8) Uani 1 1 d . . . . .
C25 C 0.1209(6) 0.6455(3) 0.94360(19) 0.0494(11) Uani 1 1 d . . . . .
F2 F 0.2474(19) 0.6495(10) 0.9590(16) 0.082(9) Uani 0.44(4) 1 d . . P L 1
H16 H 0.972(6) 1.023(3) 0.772(2) 0.059(15) Uiso 1 1 d . . . . .
F2' F 0.2748(9) 0.6666(7) 0.9252(7) 0.060(3) Uani 0.56(4) 1 d . . P L 2
F12' F 0.136(2) 0.6318(5) 1.0001(3) 0.059(4) Uani 0.56(4) 1 d . . P L 2

loop_
_atom_site_aniso_label
_atom_site_aniso_U_11
_atom_site_aniso_U_22
_atom_site_aniso_U_33
_atom_site_aniso_U_23
_atom_site_aniso_U_13
_atom_site_aniso_U_12
Ni1 0.01177(15) 0.01087(15) 0.01120(13) -0.00159(12) -0.00059(13) -0.00025(13)
P1 0.0124(3) 0.0107(3) 0.0122(3) -0.0002(2) -0.0014(2) 0.0005(2)
O1 0.0286(12) 0.0144(10) 0.0140(9) -0.0016(7) 0.0014(8) -0.0055(9)
O3 0.0140(9) 0.0151(9) 0.0175(8) -0.0040(7) -0.0004(8) 0.0003(8)
F3 0.0179(10) 0.0456(13) 0.0727(16) 0.0038(12) 0.0141(10) 0.0007(9)
F4 0.0338(12) 0.0321(12) 0.0656(14) -0.0252(11) -0.0117(11) 0.0174(9)
F5 0.0415(12) 0.0588(14) 0.0337(11) -0.0003(11) -0.0132(10) 0.0283(11)
F6 0.0507(14) 0.0238(10) 0.0344(10) -0.0085(8) -0.0184(9) -0.0048(10)
F7 0.0495(13) 0.0401(12) 0.0139(8) 0.0029(8) -0.0093(9) -0.0021(10)
F8 0.0158(10) 0.0867(18) 0.0480(12) -0.0425(13) -0.0057(10) 0.0024(12)
F9 0.0624(16) 0.0275(11) 0.0560(14) 0.0083(10) 0.0271(12) 0.0089(11)
F10 0.143(3) 0.0615(16) 0.0240(10) 0.0135(11) 0.0185(15) -0.013(2)
F11 0.0371(14) 0.0730(19) 0.101(2) 0.0420(18) 0.0253(14) 0.0068(14)
F12 0.124(17) 0.080(7) 0.041(4) -0.033(4) 0.002(6) -0.041(9)
N3 0.0130(11) 0.0146(11) 0.0129(10) 0.0005(8) -0.0006(9) -0.0001(9)
O2 0.0173(10) 0.0153(10) 0.0140(8) -0.0024(7) -0.0017(7) 0.0019(8)
F1 0.086(2) 0.0362(14) 0.082(2) -0.0174(13) -0.0408(17) 0.0209(15)
O4 0.0341(13) 0.0302(12) 0.0147(9) -0.0023(9) 0.0047(9) -0.0010(10)
O5 0.0404(15) 0.0392(14) 0.0252(11) 0.0021(10) -0.0025(10) -0.0095(12)
N1 0.0136(11) 0.0145(11) 0.0137(9) -0.0020(9) -0.0013(8) -0.0024(9)
N2 0.0133(10) 0.0125(10) 0.0135(10) 0.0004(8) -0.0020(9) -0.0010(8)
O6 0.0207(10) 0.0146(9) 0.0176(9) -0.0005(7) -0.0030(8) -0.0005(8)
C1 0.0159(13) 0.0219(15) 0.0208(13) -0.0042(11) 0.0001(10) -0.0037(10)
C2 0.0143(14) 0.0310(17) 0.0360(16) -0.0104(14) 0.0009(13) -0.0056(13)
C3 0.0130(14) 0.0329(18) 0.0431(18) -0.0112(14) 0.0027(14) 0.0006(14)
C4 0.0151(14) 0.0214(15) 0.0310(15) -0.0078(13) 0.0018(12) 0.0009(12)
C5 0.0128(13) 0.0158(14) 0.0146(11) -0.0006(10) -0.0019(10) -0.0015(10)
C6 0.0105(12) 0.0112(12) 0.0139(11) 0.0003(9) 0.0004(10) -0.0006(10)
C7 0.0219(15) 0.0132(13) 0.0196(12) -0.0006(10) -0.0039(11) 0.0019(11)
C8 0.0284(16) 0.0200(15) 0.0195(12) 0.0042(10) -0.0077(13) 0.0058(13)
C9 0.0273(17) 0.0236(15) 0.0147(12) -0.0005(11) -0.0073(12) 0.0002(13)
C10 0.0187(14) 0.0147(13) 0.0152(12) -0.0011(10) -0.0006(10) -0.0018(11)
C11 0.0103(11) 0.0134(12) 0.0143(11) -0.0002(11) -0.0021(10) 0.0005(9)
C12 0.0227(15) 0.0208(15) 0.0173(13) -0.0009(11) 0.0041(11) -0.0004(12)
C13 0.0284(16) 0.0284(16) 0.0199(13) 0.0045(12) 0.0077(13) -0.0009(15)
C14 0.0259(17) 0.0192(15) 0.0230(14) 0.0075(12) 0.0039(12) -0.0058(12)
C15 0.0177(14) 0.0148(13) 0.0204(12) 0.0012(11) -0.0016(11) -0.0023(11)
C16 0.0166(14) 0.0172(13) 0.0094(11) -0.0011(9) 0.0005(9) -0.0043(11)
C17 0.0199(14) 0.0151(13) 0.0142(12) -0.0029(10) 0.0020(11) 0.0004(11)
C18 0.0155(13) 0.0140(12) 0.0145(11) 0.0008(9) 0.0011(11) -0.0002(11)
C19 0.0178(15) 0.0252(16) 0.0265(15) -0.0067(12) -0.0014(12) 0.0041(12)
C20 0.0200(15) 0.0256(16) 0.0145(12) -0.0057(11) -0.0016(11) 0.0014(12)
C21 0.045(2) 0.0354(18) 0.0256(15) 0.0074(14) 0.0119(15) 0.010(2)
C22 0.0257(17) 0.0277(17) 0.0178(13) 0.0032(12) 0.0053(12) 0.0071(13)
C23 0.043(2) 0.0315(18) 0.0147(13) 0.0001(13) -0.0052(13) 0.0044(16)
C24 0.0326(19) 0.0306(18) 0.0284(16) -0.0039(14) -0.0136(14) 0.0054(15)
C25 0.067(3) 0.038(2) 0.043(2) -0.0048(17) -0.030(2) 0.002(2)
F2 0.048(7) 0.070(7) 0.13(2) -0.036(10) -0.048(10) 0.004(5)
F2' 0.045(3) 0.074(5) 0.062(6) -0.020(4) -0.012(3) -0.019(3)
F12' 0.103(11) 0.052(3) 0.022(2) -0.012(2) -0.016(4) -0.013(5)

loop_
_atom_type_symbol
_atom_type_description
_atom_type_scat_dispersion_real
_atom_type_scat_dispersion_imag
_atom_type_scat_source
C C 0.0033 0.0016 'International Tables Vol C Tables 4.2.6.8 and 6.1.1.4'
H H 0.0000 0.0000 'International Tables Vol C Tables 4.2.6.8 and 6.1.1.4'
N N 0.0061 0.0033 'International Tables Vol C Tables 4.2.6.8 and 6.1.1.4'
O O 0.0106 0.0060 'International Tables Vol C Tables 4.2.6.8 and 6.1.1.4'
F F 0.0171 0.0103 'International Tables Vol C Tables 4.2.6.8 and 6.1.1.4'
P P 0.1023 0.0942 'International Tables Vol C Tables 4.2.6.8 and 6.1.1.4'
Ni Ni 0.3393 1.1124 'International Tables Vol C Tables 4.2.6.8 and 6.1.1.4'

loop_
_geom_angle_atom_site_label_1
_geom_angle_atom_site_label_2
_geom_angle_atom_site_label_3
_geom_angle
O1 Ni1 O3 86.89(8)
O1 Ni1 O2 87.64(8)
O3 Ni1 O2 87.24(7)
O1 Ni1 N3 176.01(9)
O3 Ni1 N3 90.63(9)
O2 Ni1 N3 95.36(8)
O1 Ni1 N1 91.97(9)
O3 Ni1 N1 176.33(8)
O2 Ni1 N1 89.23(8)
N3 Ni1 N1 90.70(9)
O1 Ni1 N2 86.79(8)
O3 Ni1 N2 89.74(8)
O2 Ni1 N2 173.80(8)
N3 Ni1 N2 90.08(9)
N1 Ni1 N2 93.67(9)
O6 P1 C6 112.05(12)
O6 P1 C5 115.15(13)
C6 P1 C5 104.91(13)
O6 P1 C11 114.26(12)
C6 P1 C11 104.74(12)
C5 P1 C11 104.71(12)
Ni1 O1 H15 109.5
Ni1 O1 H16 135(3)
H15 O1 H16 104.4
C18 O3 Ni1 121.9(2)
C12 N3 C11 117.8(2)
C12 N3 Ni1 120.94(19)
C11 N3 Ni1 121.27(18)
C16 O2 Ni1 122.53(17)
C1 N1 C5 117.6(2)
C1 N1 Ni1 120.49(19)
C5 N1 Ni1 121.83(18)
C7 N2 C6 118.1(2)
C7 N2 Ni1 120.11(18)
C6 N2 Ni1 121.51(18)
N1 C1 C2 122.6(3)
N1 C1 H1 118.7
C2 C1 H1 118.7
C3 C2 C1 118.9(3)
C3 C2 H2 120.5
C1 C2 H2 120.5
C2 C3 C4 119.4(3)
C2 C3 H3 120.3
C4 C3 H3 120.3
C3 C4 C5 118.1(3)
C3 C4 H12 121.0
C5 C4 H12 121.0
N1 C5 C4 123.4(3)
N1 C5 P1 116.2(2)
C4 C5 P1 120.4(2)
N2 C6 C10 123.4(2)
N2 C6 P1 116.26(19)
C10 C6 P1 120.3(2)
N2 C7 C8 122.0(3)
N2 C7 H7 119.0
C8 C7 H7 119.0
C9 C8 C7 119.6(3)
C9 C8 H6 120.2
C7 C8 H6 120.2
C8 C9 C10 118.9(3)
C8 C9 H5 120.5
C10 C9 H5 120.5
C6 C10 C9 118.0(3)
C6 C10 H4 121.0
C9 C10 H4 121.0
N3 C11 C15 122.8(2)
N3 C11 P1 116.60(19)
C15 C11 P1 120.6(2)
N3 C12 C13 122.7(3)
N3 C12 H8 118.6
C13 C12 H8 118.6
C12 C13 C14 119.3(3)
C12 C13 H9 120.3
C14 C13 H9 120.4
C13 C14 C15 118.9(3)
C13 C14 H11 120.6
C15 C14 H11 120.6
C11 C15 C14 118.6(3)
C11 C15 H10 120.7
C14 C15 H10 120.7
O2 C16 C17 128.6(2)
O2 C16 C20 114.2(2)
C17 C16 C20 117.2(2)
C18 C17 C16 121.4(3)
C18 C17 H13 119.3
C16 C17 H13 119.3
O3 C18 C17 129.1(3)
O3 C18 C19 112.7(3)
C17 C18 C19 118.1(2)
F3 C19 F4 108.5(3)
F3 C19 F5 107.0(3)
F4 C19 F5 105.4(3)
F3 C19 C18 111.4(3)
F4 C19 C18 113.5(3)
F5 C19 C18 110.6(2)
F8 C20 F7 108.0(3)
F8 C20 F6 107.5(3)
F7 C20 F6 106.0(2)
F8 C20 C16 112.5(2)
F7 C20 C16 110.3(3)
F6 C20 C16 112.3(2)
F10 C21 F9 107.1(3)
F10 C21 F11 104.6(3)
F9 C21 F11 105.3(4)
F10 C21 C22 115.7(3)
F9 C21 C22 112.6(3)
F11 C21 C22 110.7(3)
O4 C22 C23 128.9(3)
O4 C22 C21 113.3(3)
C23 C22 C21 117.7(3)
C22 C23 C24 122.2(3)
C22 C23 H14 118.9
C24 C23 H14 118.9
O5 C24 C23 128.9(3)
O5 C24 C25 113.7(3)
C23 C24 C25 117.4(3)
F2 C25 F1 118.1(10)
F12' C25 F1 117.0(7)
F12' C25 F2' 102.1(6)
F1 C25 F2' 99.4(6)
F2 C25 F12 101.8(10)
F1 C25 F12 92.2(11)
F2 C25 C24 118.7(8)
F12' C25 C24 116.6(5)
F1 C25 C24 111.9(3)
F2' C25 C24 107.1(5)
F12 C25 C24 109.4(5)

loop_
_geom_bond_atom_site_label_1
_geom_bond_atom_site_label_2
_geom_bond_distance
Ni1 O1 2.028(2)
Ni1 O3 2.051(2)
Ni1 O2 2.0598(18)
Ni1 N3 2.069(2)
Ni1 N1 2.069(2)
Ni1 N2 2.082(2)
P1 O6 1.479(2)
P1 C6 1.806(3)
P1 C5 1.808(3)
P1 C11 1.810(3)
O1 H15 0.8200
O1 H16 0.88(5)
O3 C18 1.262(3)
F3 C19 1.317(4)
F4 C19 1.331(4)
F5 C19 1.340(4)
F6 C20 1.340(4)
F7 C20 1.327(4)
F8 C20 1.305(4)
F9 C21 1.327(4)
F10 C21 1.317(4)
F11 C21 1.342(5)
F12 C25 1.511(19)
N3 C12 1.341(4)
N3 C11 1.355(3)
O2 C16 1.252(3)
F1 C25 1.300(5)
O4 C22 1.245(4)
O5 C24 1.236(4)
N1 C1 1.333(4)
N1 C5 1.348(4)
N2 C7 1.335(4)
N2 C6 1.347(3)
C1 C2 1.387(4)
C1 H1 0.9300
C2 C3 1.377(4)
C2 H2 0.9300
C3 C4 1.379(4)
C3 H3 0.9300
C4 C5 1.381(4)
C4 H12 0.9300
C6 C10 1.381(4)
C7 C8 1.389(4)
C7 H7 0.9300
C8 C9 1.380(4)
C8 H6 0.9300
C9 C10 1.389(4)
C9 H5 0.9300
C10 H4 0.9300
C11 C15 1.383(4)
C12 C13 1.379(4)
C12 H8 0.9300
C13 C14 1.384(4)
C13 H9 0.9300
C14 C15 1.389(4)
C14 H11 0.9300
C15 H10 0.9300
C16 C17 1.392(4)
C16 C20 1.535(4)
C17 C18 1.381(4)
C17 H13 0.9300
C18 C19 1.523(4)
C21 C22 1.527(5)
C22 C23 1.393(5)
C23 C24 1.403(5)
C23 H14 0.9300
C24 C25 1.533(5)
C25 F2 1.168(11)
C25 F12' 1.250(7)
C25 F2' 1.455(11)

loop_
_geom_hbond_atom_site_label_D
_geom_hbond_atom_site_label_H
_geom_hbond_atom_site_label_A
_geom_hbond_distance_DH
_geom_hbond_distance_HA
_geom_hbond_distance_DA
_geom_hbond_angle_DHA
_geom_hbond_site_symmetry_A
O1 H16 O6 0.88(5) 1.80(5) 2.666(3) 171(5) 3_756
C12 H8 F12' 0.93 2.40 3.248(6) 151.5 2_567
C12 H8 F12 0.93 2.55 3.340(12) 142.8 2_567
C8 H6 F7 0.93 2.53 3.387(3) 154.2 4_674
C2 H2 O3 0.93 2.49 3.420(4) 177.4 1_655
C1 H1 O2 0.93 2.60 3.047(3) 110.3 .
O1 H15 O5 0.82 2.30 2.811(3) 121.3 3_656
O1 H15 O4 0.82 2.01 2.772(3) 154.0 3_656
O1 H16 O6 0.88(5) 1.80(5) 2.666(3) 171(5) 3_756
C8 H6 F7 0.93 2.53 3.387(3) 154.2 4_674
C2 H2 O3 0.93 2.49 3.420(4) 177.4 1_655
C1 H1 O2 0.93 2.60 3.047(3) 110.3 .
O1 H16 O6 0.88(5) 1.80(5) 2.666(3) 171(5) 3_756
C12 H8 F12 0.93 2.55 3.340(12) 142.8 2_567
C8 H6 F7 0.93 2.53 3.387(3) 154.2 4_674
C2 H2 O3 0.93 2.49 3.420(4) 177.4 1_655
C1 H1 O2 0.93 2.60 3.047(3) 110.3 .
O1 H15 O5 0.82 2.30 2.811(3) 121.3 3_656
O1 H15 O4 0.82 2.01 2.772(3) 154.0 3_656
C12 H8 F12 0.93 2.55 3.340(12) 142.8 2_567
C8 H6 F7 0.93 2.53 3.387(3) 154.2 4_674
C2 H2 O3 0.93 2.49 3.420(4) 177.4 1_655
C1 H1 O2 0.93 2.60 3.047(3) 110.3 .
O1 H15 O5 0.82 2.30 2.811(3) 121.3 3_656
O1 H15 O4 0.82 2.01 2.772(3) 154.0 3_656
C12 H8 F12 0.93 2.55 3.340(12) 142.8 2_567
C8 H6 F7 0.93 2.53 3.387(3) 154.2 4_674
C2 H2 O3 0.93 2.49 3.420(4) 177.4 1_655
C1 H1 O2 0.93 2.60 3.047(3) 110.3 .
O1 H16 O6 0.88(5) 1.80(5) 2.666(3) 171(5) 3_756
C12 H8 F12 0.93 2.55 3.340(12) 142.8 2_567
C8 H6 F7 0.93 2.53 3.387(3) 154.2 4_674
C2 H2 O3 0.93 2.49 3.420(4) 177.4 1_655
C1 H1 O2 0.93 2.60 3.047(3) 110.3 .
O1 H16 O6 0.88(5) 1.80(5) 2.666(3) 171(5) 3_756
C8 H6 F7 0.93 2.53 3.387(3) 154.2 4_674
C2 H2 O3 0.93 2.49 3.420(4) 177.4 1_655
C1 H1 O2 0.93 2.60 3.047(3) 110.3 .
O1 H16 O6 0.88(5) 1.80(5) 2.666(3) 171(5) 3_756
C12 H8 F12 0.93 2.55 3.340(12) 142.8 2_567
C8 H6 F7 0.93 2.53 3.387(3) 154.2 4_674
C2 H2 O3 0.93 2.49 3.420(4) 177.4 1_655
C1 H1 O2 0.93 2.60 3.047(3) 110.3 .
C12 H8 F12 0.93 2.55 3.340(12) 142.8 2_567
C8 H6 F7 0.93 2.53 3.387(3) 154.2 4_674
C2 H2 O3 0.93 2.49 3.420(4) 177.4 1_655
C1 H1 O2 0.93 2.60 3.047(3) 110.3 .
C8 H6 F7 0.93 2.53 3.387(3) 154.2 4_674
C1 H1 O2 0.93 2.60 3.047(3) 110.3 .
C1 H1 O2 0.93 2.60 3.047(3) 110.3 .
C2 H2 O3 0.93 2.49 3.420(4) 177.4 1_655
C8 H6 F7 0.93 2.53 3.387(3) 154.2 4_674
O1 H16 O6 0.88(5) 1.80(5) 2.666(3) 171(5) 3_756
C1 H1 O2 0.93 2.60 3.047(3) 110.3 .
C2 H2 O3 0.93 2.49 3.420(4) 177.4 1_655
C8 H6 F7 0.93 2.53 3.387(3) 154.2 4_674
C12 H8 F12 0.93 2.55 3.340(12) 142.8 2_567
O1 H15 O4 0.82 2.01 2.772(3) 154.0 3_656
O1 H15 O5 0.82 2.30 2.811(3) 121.3 3_656
C1 H1 O2 0.93 2.60 3.047(3) 110.3 .
C2 H2 O3 0.93 2.49 3.420(4) 177.4 1_655
C8 H6 F7 0.93 2.53 3.387(3) 154.2 4_674
C12 H8 F12 0.93 2.55 3.340(12) 142.8 2_567
O1 H16 O6 0.88(5) 1.80(5) 2.666(3) 171(5) 3_756
O1 H15 O4 0.82 2.01 2.772(3) 154.0 3_656
O1 H15 O5 0.82 2.30 2.811(3) 121.3 3_656
C1 H1 O2 0.93 2.60 3.047(3) 110.3 .
C2 H2 O3 0.93 2.49 3.420(4) 177.4 1_655
C8 H6 F7 0.93 2.53 3.387(3) 154.2 4_674
C12 H8 F12 0.93 2.55 3.340(12) 142.8 2_567
C12 H8 F12' 0.93 2.40 3.248(6) 151.5 2_567
O1 H16 O6 0.88(5) 1.80(5) 2.666(3) 171(5) 3_756

loop_
_geom_torsion_atom_site_label_1
_geom_torsion_atom_site_label_2
_geom_torsion_atom_site_label_3
_geom_torsion_atom_site_label_4
_geom_torsion
C5 N1 C1 C2 -0.3(4)
Ni1 N1 C1 C2 -177.0(2)
N1 C1 C2 C3 0.7(5)
C1 C2 C3 C4 -0.9(5)
C2 C3 C4 C5 0.6(5)
C1 N1 C5 C4 0.0(4)
Ni1 N1 C5 C4 176.7(2)
C1 N1 C5 P1 -179.9(2)
Ni1 N1 C5 P1 -3.3(3)
C3 C4 C5 N1 -0.2(5)
C3 C4 C5 P1 179.8(2)
O6 P1 C5 N1 -179.30(18)
C6 P1 C5 N1 57.1(2)
C11 P1 C5 N1 -53.0(2)
O6 P1 C5 C4 0.8(3)
C6 P1 C5 C4 -122.9(3)
C11 P1 C5 C4 127.1(2)
C7 N2 C6 C10 0.1(4)
Ni1 N2 C6 C10 -173.5(2)
C7 N2 C6 P1 179.9(2)
Ni1 N2 C6 P1 6.3(3)
O6 P1 C6 N2 175.64(19)
C5 P1 C6 N2 -58.7(2)
C11 P1 C6 N2 51.2(2)
O6 P1 C6 C10 -4.6(3)
C5 P1 C6 C10 121.0(2)
C11 P1 C6 C10 -129.0(2)
C6 N2 C7 C8 -0.3(4)
Ni1 N2 C7 C8 173.4(2)
N2 C7 C8 C9 0.5(5)
C7 C8 C9 C10 -0.5(5)
N2 C6 C10 C9 -0.2(4)
P1 C6 C10 C9 -179.9(2)
C8 C9 C10 C6 0.4(4)
C12 N3 C11 C15 0.1(4)
Ni1 N3 C11 C15 -179.8(2)
C12 N3 C11 P1 -179.5(2)
Ni1 N3 C11 P1 0.6(3)
O6 P1 C11 N3 -178.53(18)
C6 P1 C11 N3 -55.6(2)
C5 P1 C11 N3 54.6(2)
O6 P1 C11 C15 1.9(3)
C6 P1 C11 C15 124.8(2)
C5 P1 C11 C15 -125.0(2)
C11 N3 C12 C13 -0.2(4)
Ni1 N3 C12 C13 179.7(2)
N3 C12 C13 C14 0.4(5)
C12 C13 C14 C15 -0.4(5)
N3 C11 C15 C14 -0.2(4)
P1 C11 C15 C14 179.4(2)
C13 C14 C15 C11 0.3(4)
Ni1 O2 C16 C17 18.7(4)
Ni1 O2 C16 C20 -163.85(18)
O2 C16 C17 C18 3.6(5)
C20 C16 C17 C18 -173.8(3)
Ni1 O3 C18 C17 -20.1(4)
Ni1 O3 C18 C19 161.51(18)
C16 C17 C18 O3 -2.8(5)
C16 C17 C18 C19 175.5(3)
O3 C18 C19 F3 68.0(3)
C17 C18 C19 F3 -110.5(3)
O3 C18 C19 F4 -169.1(3)
C17 C18 C19 F4 12.3(4)
O3 C18 C19 F5 -50.8(3)
C17 C18 C19 F5 130.6(3)
O2 C16 C20 F8 30.5(4)
C17 C16 C20 F8 -151.7(3)
O2 C16 C20 F7 -90.1(3)
C17 C16 C20 F7 87.6(3)
O2 C16 C20 F6 152.0(2)
C17 C16 C20 F6 -30.3(4)
F10 C21 C22 O4 170.6(3)
F9 C21 C22 O4 46.9(4)
F11 C21 C22 O4 -70.7(4)
F10 C21 C22 C23 -11.3(5)
F9 C21 C22 C23 -135.0(3)
F11 C21 C22 C23 107.5(4)
O4 C22 C23 C24 2.0(6)
C21 C22 C23 C24 -175.9(3)
C22 C23 C24 O5 -1.7(6)
C22 C23 C24 C25 176.3(3)
O5 C24 C25 F2 -84(2)
C23 C24 C25 F2 97(2)
O5 C24 C25 F12' -162.8(11)
C23 C24 C25 F12' 19.0(12)
O5 C24 C25 F1 58.7(5)
C23 C24 C25 F1 -119.5(4)
O5 C24 C25 F2' -49.3(7)
C23 C24 C25 F2' 132.5(7)
O5 C24 C25 F12 159.5(14)
C23 C24 C25 F12 -18.7(14)
